data_7035671
loop_
_publ_author_name
'Rodr\'iguez Arce, Esteban'
'Mosquillo, M. Florencia'
'P\'erez-D\'iaz, Leticia'
'Echeverr\'ia, Gustavo A'
'Piro, Oscar E.'
'Merlino, Alicia'
'Coiti\~no, E Laura'
'Mar\'ingolo Ribeiro, Camila'
'Leite, Clarice Q. F.'
'Pavan, Fernando R.'
'Otero, Luc\'ia'
'Gambino, Dinorah'

_publ_section_title
;
 Aromatic amine N-oxide organometallic compounds: searching for
 prospective agents against infectious diseases.
;
_journal_issue 32
_journal_name_full 'Dalton transactions (Cambridge, England : 2003)'
_journal_page_first 14453
_journal_page_last 14464
_journal_paper_doi 10.1039/c5dt00557d
_journal_volume 44
_journal_year 2015
_chemical_formula_sum 'C39 H32 F6 Fe N O P3 Pd S'
_chemical_formula_weight 931.88
_chemical_name_systematic
; 
1,l'-bis (dipheny1phosphino)ferrocene pyridine-2-thiolato-1-oxide palladium 
hexafluorophosphate  
;
_space_group_IT_number 14
_symmetry_cell_setting monoclinic
_symmetry_space_group_name_Hall '-P 2ybc'
_symmetry_space_group_name_H-M 'P 1 21/c 1'
_atom_sites_solution_hydrogens geom
_atom_sites_solution_primary direct
_atom_sites_solution_secondary difmap
_audit_creation_method SHELXL-97
_audit_update_record
;
2014-11-19 deposited with the CCDC.
2015-07-07 downloaded from the CCDC.
;
_cell_angle_alpha 90.00
_cell_angle_beta 106.232(18)
_cell_angle_gamma 90.00
_cell_formula_units_Z 4
_cell_length_a 10.3446(16)
_cell_length_b 22.319(3)
_cell_length_c 17.307(3)
_cell_measurement_reflns_used 1556
_cell_measurement_temperature 295(2)
_cell_measurement_theta_max 29.1476
_cell_measurement_theta_min 2.9939
_cell_volume 3836.6(11)
_computing_cell_refinement
;
CrysAlisPro, Agilent Technologies,
Version 1.171.36.20 (release 27-06-2012 CrysAlis171 .NET)
(compiled Jul 11 2012,15:38:31)
;
_computing_data_collection
;
CrysAlisPro, Agilent Technologies,
Version 1.171.36.20 (release 27-06-2012 CrysAlis171 .NET)
(compiled Jul 11 2012,15:38:31)
;
_computing_data_reduction
;
CrysAlisPro, Agilent Technologies,
Version 1.171.36.20 (release 27-06-2012 CrysAlis171 .NET)
(compiled Jul 11 2012,15:38:31)
;
_computing_molecular_graphics 'ORTEP-3 (Farrugia, 1997)'
_computing_publication_material 'SHELXL-97 (Sheldrick, 2008)'
_computing_structure_refinement 'SHELXL-97 (Sheldrick, 2008)'
_computing_structure_solution 'SHELXS-97 (Sheldrick, 2008)'
_diffrn_ambient_temperature 295(2)
_diffrn_detector_area_resol_mean 16.0604
_diffrn_measured_fraction_theta_full 0.998
_diffrn_measured_fraction_theta_max 0.998
_diffrn_measurement_device_type 'Xcalibur, Eos, Gemini'
_diffrn_radiation_monochromator graphite
_diffrn_radiation_source 'Enhance (Mo) X-ray Source'
_diffrn_radiation_type MoK\a
_diffrn_radiation_wavelength 0.71073
_diffrn_reflns_av_R_equivalents 0.1320
_diffrn_reflns_av_sigmaI/netI 0.2072
_diffrn_reflns_limit_h_max 12
_diffrn_reflns_limit_h_min -12
_diffrn_reflns_limit_k_max 27
_diffrn_reflns_limit_k_min -26
_diffrn_reflns_limit_l_max 21
_diffrn_reflns_limit_l_min -21
_diffrn_reflns_number 18298
_diffrn_reflns_theta_full 26.00
_diffrn_reflns_theta_max 26.00
_diffrn_reflns_theta_min 3.00
_exptl_absorpt_coefficient_mu 1.089
_exptl_absorpt_correction_T_max 1.00000
_exptl_absorpt_correction_T_min 0.70033
_exptl_absorpt_correction_type multi-scan
_exptl_absorpt_process_details
;
CrysAlisPro, Agilent Technologies,
Version 1.171.36.20 (release 27-06-2012 CrysAlis171 .NET)
(compiled Jul 11 2012,15:38:31)
Empirical absorption correction using spherical harmonics,
 implemented in SCALE3 ABSPACK scaling algorithm.
;
_exptl_crystal_colour purple
_exptl_crystal_density_diffrn 1.613
_exptl_crystal_density_method 'not measured'
_exptl_crystal_description needle
_exptl_crystal_F_000 1872
_exptl_crystal_size_max 0.40
_exptl_crystal_size_mid 0.04
_exptl_crystal_size_min 0.03
_refine_diff_density_max 1.157
_refine_diff_density_min -0.716
_refine_diff_density_rms 0.122
_refine_ls_extinction_method none
_refine_ls_goodness_of_fit_ref 0.995
_refine_ls_hydrogen_treatment constr
_refine_ls_matrix_type full
_refine_ls_number_parameters 478
_refine_ls_number_reflns 7532
_refine_ls_number_restraints 0
_refine_ls_restrained_S_all 0.995
_refine_ls_R_factor_all 0.1826
_refine_ls_R_factor_gt 0.0761
_refine_ls_shift/su_max 0.000
_refine_ls_shift/su_mean 0.000
_refine_ls_structure_factor_coef Fsqd
_refine_ls_weighting_details 'calc w=1/[\s^2^(Fo^2^)+(0.0364P)^2^+0.0000P] where P=(Fo^2^+2Fc^2^)/3'
_refine_ls_weighting_scheme calc
_refine_ls_wR_factor_gt 0.1348
_refine_ls_wR_factor_ref 0.1847
_reflns_number_gt 3308
_reflns_number_total 7532
_reflns_threshold_expression >2\s(I)
_cod_data_source_file c5dt00557d2.cif
_cod_data_source_block PdMPO
_cod_depositor_comments 'Adding full bibliography for 7035671--7035672.cif.'
_cod_original_cell_volume 3836.6(10)
_cod_original_sg_symbol_H-M P21/c
_cod_database_code 7035671

loop_
_symmetry_equiv_pos_as_xyz
'x, y, z'
'-x, y+1/2, -z+1/2'
'-x, -y, -z'
'x, -y-1/2, z-1/2'

loop_
_atom_site_label
_atom_site_type_symbol
_atom_site_fract_x
_atom_site_fract_y
_atom_site_fract_z
_atom_site_U_iso_or_equiv
_atom_site_adp_type
_atom_site_occupancy
_atom_site_symmetry_multiplicity
_atom_site_calc_flag
_atom_site_refinement_flags
C1A C 0.5196(9) 0.7183(4) 0.1320(5) 0.041(2) Uani 1 1 d .
C1B C 0.4187(9) 0.7496(4) 0.1576(5) 0.043(2) Uani 1 1 d .
H1B H 0.3409 0.7324 0.1647 0.052 Uiso 1 1 calc R
C1C C 0.4540(10) 0.8100(4) 0.1705(5) 0.056(3) Uani 1 1 d .
H1C H 0.4046 0.8395 0.1875 0.067 Uiso 1 1 calc R
C1D C 0.5766(10) 0.8180(4) 0.1532(6) 0.056(3) Uani 1 1 d .
H1D H 0.6235 0.8540 0.1576 0.067 Uiso 1 1 calc R
C1E C 0.6180(10) 0.7639(5) 0.1283(5) 0.054(3) Uani 1 1 d .
H1E H 0.6955 0.7579 0.1121 0.065 Uiso 1 1 calc R
C1F C 0.6109(10) 0.6915(4) 0.3270(6) 0.049(3) Uani 1 1 d .
C1G C 0.7368(9) 0.6991(4) 0.3123(6) 0.052(3) Uani 1 1 d .
H1G H 0.7842 0.6696 0.2939 0.063 Uiso 1 1 calc R
C1H C 0.7797(10) 0.7593(5) 0.3302(6) 0.065(3) Uani 1 1 d .
H1H H 0.8600 0.7757 0.3259 0.078 Uiso 1 1 calc R
C1I C 0.6811(10) 0.7892(5) 0.3554(6) 0.056(3) Uani 1 1 d .
H1I H 0.6823 0.8295 0.3692 0.067 Uiso 1 1 calc R
C1J C 0.5785(9) 0.7476(4) 0.3562(5) 0.045(2) Uani 1 1 d .
H1J H 0.5024 0.7555 0.3731 0.054 Uiso 1 1 calc R
C2A C 0.4526(9) 0.6329(4) 0.0068(5) 0.040(2) Uani 1 1 d .
C2B C 0.4989(10) 0.5876(4) -0.0335(5) 0.050(3) Uani 1 1 d .
H2B H 0.5704 0.5637 -0.0057 0.060 Uiso 1 1 calc R
C2C C 0.4385(11) 0.5775(5) -0.1164(6) 0.067(3) Uani 1 1 d .
H2C H 0.4693 0.5471 -0.1435 0.080 Uiso 1 1 calc R
C2D C 0.3332(12) 0.6137(5) -0.1559(6) 0.062(3) Uani 1 1 d .
H2D H 0.2907 0.6068 -0.2100 0.075 Uiso 1 1 calc R
C2E C 0.2904(11) 0.6590(5) -0.1176(6) 0.063(3) Uani 1 1 d .
H2E H 0.2219 0.6839 -0.1465 0.075 Uiso 1 1 calc R
C2F C 0.3470(9) 0.6690(4) -0.0356(6) 0.048(3) Uani 1 1 d .
H2F H 0.3145 0.6995 -0.0095 0.057 Uiso 1 1 calc R
C2G C 0.6937(9) 0.6168(5) 0.1346(6) 0.052(3) Uani 1 1 d .
C2H C 0.7836(10) 0.6423(5) 0.0989(7) 0.059(3) Uani 1 1 d .
H2H H 0.7528 0.6708 0.0588 0.071 Uiso 1 1 calc R
C2I C 0.9158(12) 0.6272(6) 0.1205(9) 0.086(4) Uani 1 1 d .
H2I H 0.9750 0.6457 0.0963 0.104 Uiso 1 1 calc R
C2J C 0.9610(14) 0.5841(7) 0.1785(11) 0.112(6) Uani 1 1 d .
H2J H 1.0525 0.5752 0.1950 0.134 Uiso 1 1 calc R
C2K C 0.8763(14) 0.5540(6) 0.2128(9) 0.098(5) Uani 1 1 d .
H2K H 0.9077 0.5236 0.2499 0.117 Uiso 1 1 calc R
C2L C 0.7405(11) 0.5707(5) 0.1902(7) 0.072(3) Uani 1 1 d .
H2L H 0.6804 0.5508 0.2124 0.086 Uiso 1 1 calc R
C3A C 0.3688(9) 0.6457(4) 0.3504(5) 0.042(2) Uani 1 1 d .
C3B C 0.2492(9) 0.6648(4) 0.2989(5) 0.048(3) Uani 1 1 d .
H3B H 0.2388 0.6650 0.2438 0.057 Uiso 1 1 calc R
C3C C 0.1435(11) 0.6838(5) 0.3282(6) 0.062(3) Uani 1 1 d .
H3C H 0.0636 0.6969 0.2925 0.074 Uiso 1 1 calc R
C3D C 0.1567(12) 0.6832(5) 0.4078(6) 0.064(3) Uani 1 1 d .
H3D H 0.0853 0.6949 0.4271 0.076 Uiso 1 1 calc R
C3E C 0.2743(13) 0.6655(5) 0.4596(6) 0.073(4) Uani 1 1 d .
H3E H 0.2828 0.6655 0.5145 0.087 Uiso 1 1 calc R
C3F C 0.3820(12) 0.6476(5) 0.4329(6) 0.063(3) Uani 1 1 d .
H3F H 0.4628 0.6368 0.4697 0.075 Uiso 1 1 calc R
C3G C 0.6112(10) 0.5708(5) 0.3767(6) 0.060(3) Uani 1 1 d .
C3H C 0.7212(11) 0.5865(5) 0.4379(7) 0.093(5) Uani 1 1 d .
H3H H 0.7440 0.6267 0.4470 0.112 Uiso 1 1 calc R
C3I C 0.7987(15) 0.5433(7) 0.4863(9) 0.136(7) Uani 1 1 d .
H3I H 0.8715 0.5550 0.5287 0.164 Uiso 1 1 calc R
C3J C 0.7723(18) 0.4860(6) 0.4742(10) 0.170(9) Uani 1 1 d .
H3J H 0.8255 0.4575 0.5076 0.204 Uiso 1 1 calc R
C3K C 0.664(2) 0.4686(7) 0.4108(12) 0.241(14) Uani 1 1 d .
H3K H 0.6460 0.4281 0.3998 0.289 Uiso 1 1 calc R
C3L C 0.5832(17) 0.5114(6) 0.3645(9) 0.169(9) Uani 1 1 d .
H3L H 0.5078 0.4997 0.3238 0.203 Uiso 1 1 calc R
C4A C 0.1981(9) 0.4903(4) 0.1084(5) 0.043(2) Uani 1 1 d .
C4B C 0.1070(10) 0.4484(5) 0.0659(6) 0.055(3) Uani 1 1 d .
H4B H 0.0908 0.4466 0.0104 0.066 Uiso 1 1 calc R
C4C C 0.0405(10) 0.4099(5) 0.1017(7) 0.060(3) Uani 1 1 d .
H4C H -0.0235 0.3838 0.0708 0.073 Uiso 1 1 calc R
C4D C 0.0684(10) 0.4096(4) 0.1843(7) 0.063(3) Uani 1 1 d .
H4D H 0.0270 0.3823 0.2104 0.076 Uiso 1 1 calc R
C4E C 0.1581(9) 0.4502(4) 0.2265(6) 0.050(3) Uani 1 1 d .
H4E H 0.1762 0.4512 0.2822 0.060 Uiso 1 1 calc R
N4 N 0.2223(7) 0.4895(3) 0.1899(4) 0.044(2) Uani 1 1 d .
O4 O 0.3017(6) 0.5297(3) 0.2377(3) 0.0525(18) Uani 1 1 d .
P2 P 0.5207(2) 0.64048(11) 0.11495(15) 0.0404(6) Uani 1 1 d .
P3 P 0.5078(3) 0.62559(12) 0.30979(14) 0.0452(7) Uani 1 1 d .
S4 S 0.2800(3) 0.54183(12) 0.06608(14) 0.0495(7) Uani 1 1 d .
Fe Fe 0.59752(13) 0.75534(6) 0.24213(8) 0.0444(4) Uani 1 1 d .
Pd Pd 0.40601(7) 0.58607(3) 0.18237(4) 0.0409(2) Uani 1 1 d .
F41 F 0.0966(9) 0.7391(4) 0.6023(6) 0.154(4) Uani 1 1 d .
F42 F -0.1103(8) 0.7120(4) 0.5518(5) 0.149(3) Uani 1 1 d .
F43 F -0.0853(11) 0.6383(4) 0.6359(5) 0.153(4) Uani 1 1 d .
F44 F 0.1254(10) 0.6693(6) 0.6880(6) 0.213(6) Uani 1 1 d .
F45 F 0.0485(11) 0.6488(4) 0.5585(6) 0.160(4) Uani 1 1 d .
F46 F -0.0381(9) 0.7281(4) 0.6815(5) 0.154(4) Uani 1 1 d .
P4 P 0.0075(3) 0.68850(17) 0.62089(19) 0.0691(9) Uani 1 1 d .

loop_
_atom_site_aniso_label
_atom_site_aniso_U_11
_atom_site_aniso_U_22
_atom_site_aniso_U_33
_atom_site_aniso_U_23
_atom_site_aniso_U_13
_atom_site_aniso_U_12
C1A 0.037(6) 0.052(7) 0.038(5) -0.002(5) 0.017(4) 0.001(5)
C1B 0.044(6) 0.044(7) 0.041(5) 0.004(5) 0.009(5) 0.002(5)
C1C 0.062(7) 0.042(7) 0.055(6) -0.005(5) 0.002(6) 0.022(5)
C1D 0.060(7) 0.035(7) 0.075(7) 0.000(6) 0.024(6) -0.005(5)
C1E 0.055(7) 0.053(7) 0.058(6) 0.006(6) 0.020(6) 0.002(6)
C1F 0.048(6) 0.037(6) 0.056(6) 0.008(5) 0.004(5) -0.001(5)
C1G 0.040(6) 0.048(7) 0.060(6) 0.000(5) -0.002(5) 0.002(5)
C1H 0.035(6) 0.046(7) 0.099(9) -0.004(6) -0.007(6) -0.002(5)
C1I 0.059(7) 0.044(7) 0.056(6) -0.011(5) 0.002(6) 0.009(6)
C1J 0.043(6) 0.029(6) 0.059(6) 0.005(5) 0.010(5) -0.003(5)
C2A 0.035(5) 0.037(6) 0.049(5) -0.001(5) 0.016(5) -0.005(4)
C2B 0.050(6) 0.056(7) 0.044(5) 0.000(6) 0.013(5) -0.001(5)
C2C 0.063(8) 0.078(9) 0.064(7) -0.013(7) 0.024(6) -0.002(7)
C2D 0.078(9) 0.055(8) 0.053(6) -0.002(6) 0.018(7) -0.017(7)
C2E 0.070(8) 0.047(8) 0.071(7) 0.007(6) 0.018(7) -0.009(6)
C2F 0.045(6) 0.043(7) 0.058(6) -0.001(5) 0.019(5) -0.010(5)
C2G 0.036(6) 0.070(8) 0.050(6) -0.023(6) 0.009(5) -0.002(5)
C2H 0.046(6) 0.050(7) 0.089(8) -0.028(6) 0.030(6) -0.002(5)
C2I 0.050(8) 0.083(11) 0.130(12) -0.056(9) 0.032(8) -0.008(7)
C2J 0.044(8) 0.094(13) 0.189(18) -0.063(12) 0.020(10) 0.005(8)
C2K 0.067(9) 0.087(11) 0.121(12) -0.032(9) -0.001(9) 0.037(8)
C2L 0.054(7) 0.062(9) 0.098(9) -0.015(7) 0.018(7) 0.012(6)
C3A 0.035(5) 0.066(7) 0.023(4) 0.000(5) 0.004(4) -0.009(5)
C3B 0.050(6) 0.051(7) 0.046(5) 0.000(5) 0.019(5) -0.003(5)
C3C 0.050(7) 0.087(9) 0.048(6) -0.007(6) 0.015(6) -0.003(6)
C3D 0.072(8) 0.077(9) 0.050(6) 0.004(6) 0.031(6) 0.000(7)
C3E 0.102(10) 0.087(10) 0.041(6) 0.001(6) 0.041(7) -0.004(8)
C3F 0.069(8) 0.073(9) 0.041(6) 0.003(6) 0.008(6) -0.001(6)
C3G 0.062(7) 0.050(8) 0.049(6) 0.013(6) -0.016(5) -0.007(6)
C3H 0.078(9) 0.057(9) 0.108(10) 0.008(8) -0.033(8) -0.017(7)
C3I 0.143(14) 0.062(11) 0.141(13) 0.034(10) -0.065(11) -0.006(10)
C3J 0.214(19) 0.042(10) 0.159(15) 0.024(10) -0.102(14) -0.002(11)
C3K 0.26(2) 0.066(12) 0.24(2) 0.031(13) -0.18(2) -0.041(13)
C3L 0.199(17) 0.043(9) 0.159(14) 0.042(9) -0.128(13) -0.034(10)
C4A 0.036(5) 0.044(6) 0.047(5) -0.013(5) 0.007(5) -0.003(4)
C4B 0.053(7) 0.062(8) 0.043(6) -0.009(5) 0.003(5) -0.017(6)
C4C 0.055(7) 0.046(7) 0.077(8) 0.000(6) 0.013(6) -0.013(5)
C4D 0.063(7) 0.038(7) 0.087(8) 0.013(7) 0.019(7) -0.016(6)
C4E 0.045(6) 0.058(7) 0.048(6) 0.019(5) 0.016(5) -0.003(5)
N4 0.034(5) 0.053(6) 0.038(4) 0.008(4) 0.002(4) 0.002(4)
O4 0.045(4) 0.065(5) 0.045(4) -0.012(3) 0.008(3) -0.027(4)
P2 0.0315(13) 0.0376(16) 0.0526(15) -0.0092(12) 0.0123(12) -0.0018(11)
P3 0.0445(15) 0.0418(17) 0.0427(14) -0.0002(13) 0.0013(13) -0.0038(12)
S4 0.0505(16) 0.0516(18) 0.0451(14) -0.0057(13) 0.0112(13) -0.0123(13)
Fe 0.0391(8) 0.0380(9) 0.0558(9) -0.0046(7) 0.0127(7) -0.0013(6)
Pd 0.0383(4) 0.0391(5) 0.0430(4) -0.0039(4) 0.0074(3) -0.0035(3)
F41 0.115(7) 0.171(9) 0.179(9) 0.001(7) 0.048(7) -0.066(6)
F42 0.098(7) 0.224(10) 0.107(6) 0.016(6) -0.002(5) 0.012(7)
F43 0.243(11) 0.141(8) 0.113(6) -0.030(5) 0.112(7) -0.098(8)
F44 0.123(8) 0.345(16) 0.140(9) 0.084(9) -0.013(7) 0.090(9)
F45 0.240(11) 0.107(7) 0.207(9) -0.020(6) 0.185(9) 0.013(7)
F46 0.136(8) 0.201(10) 0.148(8) -0.102(7) 0.076(7) -0.020(7)
P4 0.0502(19) 0.096(3) 0.0623(19) -0.008(2) 0.0176(17) 0.0008(19)

loop_
_atom_type_symbol
_atom_type_description
_atom_type_scat_dispersion_real
_atom_type_scat_dispersion_imag
_atom_type_scat_source
C C 0.0033 0.0016 'International Tables Vol C Tables 4.2.6.8 and 6.1.1.4'
H H 0.0000 0.0000 'International Tables Vol C Tables 4.2.6.8 and 6.1.1.4'
N N 0.0061 0.0033 'International Tables Vol C Tables 4.2.6.8 and 6.1.1.4'
O O 0.0106 0.0060 'International Tables Vol C Tables 4.2.6.8 and 6.1.1.4'
F F 0.0171 0.0103 'International Tables Vol C Tables 4.2.6.8 and 6.1.1.4'
P P 0.1023 0.0942 'International Tables Vol C Tables 4.2.6.8 and 6.1.1.4'
S S 0.1246 0.1234 'International Tables Vol C Tables 4.2.6.8 and 6.1.1.4'
Fe Fe 0.3463 0.8444 'International Tables Vol C Tables 4.2.6.8 and 6.1.1.4'
Pd Pd -0.9988 1.0072 'International Tables Vol C Tables 4.2.6.8 and 6.1.1.4'

loop_
_geom_angle_atom_site_label_1
_geom_angle_atom_site_label_2
_geom_angle_atom_site_label_3
_geom_angle
C1B C1A C1E 104.7(8)
C1B C1A P2 125.1(7)
C1E C1A P2 130.2(7)
C1B C1A Fe 69.0(5)
C1E C1A Fe 69.9(5)
P2 C1A Fe 122.7(5)
C1C C1B C1A 109.9(9)
C1C C1B Fe 71.2(5)
C1A C1B Fe 69.7(5)
C1B C1C C1D 107.6(9)
C1B C1C Fe 68.6(5)
C1D C1C Fe 70.0(6)
C1E C1D C1C 109.5(9)
C1E C1D Fe 70.3(6)
C1C C1D Fe 70.2(6)
C1D C1E C1A 108.3(9)
C1D C1E Fe 70.1(6)
C1A C1E Fe 68.3(5)
C1G C1F C1J 106.3(8)
C1G C1F P3 127.4(8)
C1J C1F P3 126.3(8)
C1G C1F Fe 70.3(6)
C1J C1F Fe 70.4(5)
P3 C1F Fe 122.7(5)
C1F C1G C1H 108.9(9)
C1F C1G Fe 69.2(5)
C1H C1G Fe 70.9(5)
C1I C1H C1G 108.1(10)
C1I C1H Fe 69.7(5)
C1G C1H Fe 68.6(5)
C1H C1I C1J 107.9(9)
C1H C1I Fe 70.9(6)
C1J C1I Fe 69.6(5)
C1I C1J C1F 108.8(9)
C1I C1J Fe 70.1(6)
C1F C1J Fe 68.7(5)
C2B C2A C2F 119.2(8)
C2B C2A P2 119.8(7)
C2F C2A P2 120.8(7)
C2A C2B C2C 120.7(9)
C2D C2C C2B 118.4(10)
C2E C2D C2C 121.3(10)
C2D C2E C2F 121.2(10)
C2A C2F C2E 119.2(10)
C2H C2G C2L 117.7(10)
C2H C2G P2 123.7(9)
C2L C2G P2 118.6(8)
C2I C2H C2G 122.1(12)
C2H C2I C2J 119.1(14)
C2K C2J C2I 122.2(14)
C2J C2K C2L 117.7(14)
C2G C2L C2K 121.0(12)
C3B C3A C3F 117.8(9)
C3B C3A P3 119.4(6)
C3F C3A P3 122.6(8)
C3A C3B C3C 121.0(9)
C3D C3C C3B 120.2(10)
C3C C3D C3E 119.7(11)
C3D C3E C3F 121.6(9)
C3E C3F C3A 119.6(10)
C3L C3G C3H 117.7(10)
C3L C3G P3 119.7(8)
C3H C3G P3 122.6(9)
C3G C3H C3I 120.7(12)
C3J C3I C3H 121.6(13)
C3I C3J C3K 119.1(13)
C3L C3K C3J 119.5(14)
C3G C3L C3K 121.4(12)
N4 C4A C4B 116.2(9)
N4 C4A S4 118.9(7)
C4B C4A S4 124.9(7)
C4C C4B C4A 122.9(9)
C4B C4C C4D 119.5(9)
C4E C4D C4C 118.0(10)
N4 C4E C4D 122.1(9)
O4 N4 C4E 116.2(7)
O4 N4 C4A 122.4(8)
C4E N4 C4A 121.2(8)
N4 O4 Pd 115.7(5)
C1A P2 C2A 104.2(4)
C1A P2 C2G 108.0(5)
C2A P2 C2G 104.2(4)
C1A P2 Pd 114.7(3)
C2A P2 Pd 112.2(3)
C2G P2 Pd 112.6(4)
C1F P3 C3G 103.3(4)
C1F P3 C3A 103.3(5)
C3G P3 C3A 107.9(5)
C1F P3 Pd 123.9(3)
C3G P3 Pd 112.2(4)
C3A P3 Pd 105.1(3)
C4A S4 Pd 98.1(3)
C1F Fe C1A 108.9(4)
C1F Fe C1B 110.2(4)
C1A Fe C1B 41.3(3)
C1F Fe C1G 40.5(3)
C1A Fe C1G 109.8(4)
C1B Fe C1G 138.3(4)
C1F Fe C1D 177.5(4)
C1A Fe C1D 68.9(4)
C1B Fe C1D 67.4(4)
C1G Fe C1D 141.1(4)
C1F Fe C1C 138.6(4)
C1A Fe C1C 69.1(4)
C1B Fe C1C 40.2(3)
C1G Fe C1C 178.5(4)
C1D Fe C1C 39.8(4)
C1F Fe C1E 139.4(4)
C1A Fe C1E 41.8(3)
C1B Fe C1E 68.2(4)
C1G Fe C1E 112.7(4)
C1D Fe C1E 39.6(3)
C1C Fe C1E 67.3(4)
C1F Fe C1J 41.0(3)
C1A Fe C1J 138.8(4)
C1B Fe C1J 112.3(4)
C1G Fe C1J 67.3(4)
C1D Fe C1J 140.0(4)
C1C Fe C1J 112.7(4)
C1E Fe C1J 179.3(4)
C1F Fe C1I 68.9(4)
C1A Fe C1I 177.3(4)
C1B Fe C1I 140.6(4)
C1G Fe C1I 67.6(4)
C1D Fe C1I 113.2(4)
C1C Fe C1I 113.5(4)
C1E Fe C1I 139.0(4)
C1J Fe C1I 40.3(3)
C1F Fe C1H 68.3(4)
C1A Fe C1H 138.7(4)
C1B Fe C1H 178.5(4)
C1G Fe C1H 40.5(3)
C1D Fe C1H 114.1(4)
C1C Fe C1H 141.0(4)
C1E Fe C1H 112.8(5)
C1J Fe C1H 66.8(4)
C1I Fe C1H 39.3(4)
O4 Pd P2 174.86(19)
O4 Pd S4 84.38(17)
P2 Pd S4 91.73(9)
O4 Pd P3 87.02(17)
P2 Pd P3 97.03(9)
S4 Pd P3 170.86(10)
F44 P4 F41 88.1(6)
F44 P4 F45 93.2(6)
F41 P4 F45 88.7(5)
F44 P4 F43 94.1(6)
F41 P4 F43 177.6(5)
F45 P4 F43 90.4(5)
F44 P4 F42 176.6(7)
F41 P4 F42 88.7(5)
F45 P4 F42 88.0(5)
F43 P4 F42 89.1(5)
F44 P4 F46 88.5(6)
F41 P4 F46 92.1(5)
F45 P4 F46 178.2(6)
F43 P4 F46 88.8(5)
F42 P4 F46 90.4(5)

loop_
_geom_bond_atom_site_label_1
_geom_bond_atom_site_label_2
_geom_bond_distance
C1A C1B 1.426(11)
C1A C1E 1.454(12)
C1A P2 1.763(10)
C1A Fe 2.026(8)
C1B C1C 1.398(11)
C1B Fe 2.016(9)
C1C C1D 1.394(12)
C1C Fe 2.050(9)
C1D C1E 1.389(12)
C1D Fe 2.046(10)
C1E Fe 2.048(10)
C1F C1G 1.405(12)
C1F C1J 1.424(12)
C1F P3 1.793(10)
C1F Fe 2.023(9)
C1G C1H 1.421(12)
C1G Fe 2.037(9)
C1H C1I 1.387(13)
C1H Fe 2.068(9)
C1I C1J 1.413(12)
C1I Fe 2.053(9)
C1J Fe 2.046(9)
C2A C2B 1.387(11)
C2A C2F 1.390(11)
C2A P2 1.814(9)
C2B C2C 1.413(12)
C2C C2D 1.375(13)
C2D C2E 1.349(13)
C2E C2F 1.394(12)
C2G C2H 1.375(13)
C2G C2L 1.401(13)
C2G P2 1.805(10)
C2H C2I 1.355(14)
C2I C2J 1.374(18)
C2J C2K 1.365(18)
C2K C2L 1.399(14)
C3A C3B 1.374(11)
C3A C3F 1.398(11)
C3A P3 1.824(9)
C3B C3C 1.393(12)
C3C C3D 1.347(12)
C3D C3E 1.352(13)
C3E C3F 1.378(13)
C3G C3L 1.361(13)
C3G C3H 1.366(12)
C3G P3 1.813(10)
C3H C3I 1.377(14)
C3I C3J 1.313(16)
C3J C3K 1.388(17)
C3K C3L 1.371(17)
C4A N4 1.362(10)
C4A C4B 1.385(11)
C4A S4 1.710(9)
C4B C4C 1.354(12)
C4C C4D 1.377(13)
C4D C4E 1.355(12)
C4E N4 1.359(11)
N4 O4 1.335(8)
O4 Pd 2.059(6)
P2 Pd 2.240(3)
P3 Pd 2.335(2)
S4 Pd 2.293(2)
F41 P4 1.547(8)
F42 P4 1.542(8)
F43 P4 1.544(8)
F44 P4 1.493(8)
F45 P4 1.545(8)
F46 P4 1.543(8)
